data_2222940
loop_
_publ_author_name
'He, Long'

_publ_section_title
;
 3-(4-Nitrophenyl)-<i>N</i>-phenyloxirane-2-carboxamide
;
_journal_coeditor_code XU2566
_journal_issue 8
_journal_name_full 'Acta Crystallographica Section E'
_journal_page_first o2052
_journal_paper_doi 10.1107/S1600536809029699
_journal_volume 65
_journal_year 2009
_chemical_formula_iupac 'C15 H12 N2 O4'
_chemical_formula_moiety 'C15 H12 N2 O4'
_chemical_formula_sum 'C15 H12 N2 O4'
_chemical_formula_weight 284.27
_chemical_name_systematic
;
3-(4-Nitrophenyl)-<i>N</i>-phenyloxirane-2-carboxamide
;
_space_group_IT_number 4
_symmetry_cell_setting monoclinic
_symmetry_space_group_name_Hall 'P 2yb'
_symmetry_space_group_name_H-M 'P 1 21 1'
_atom_sites_solution_hydrogens geom
_atom_sites_solution_primary direct
_atom_sites_solution_secondary difmap
_audit_creation_method SHELXL-97
_cell_angle_alpha 90.00
_cell_angle_beta 96.105(5)
_cell_angle_gamma 90.00
_cell_formula_units_Z 2
_cell_length_a 5.9800(3)
_cell_length_b 5.1960(4)
_cell_length_c 21.503(5)
_cell_measurement_reflns_used 1633
_cell_measurement_temperature 293(2)
_cell_measurement_theta_max 29.0338
_cell_measurement_theta_min 2.8526
_cell_volume 664.35(17)
_computing_cell_refinement 'CrysAlis RED (Oxford Diffraction, 2007)'
_computing_data_collection 'CrysAlis CCD (Oxford Diffraction, 2007)'
_computing_data_reduction 'CrysAlis RED (Oxford Diffraction, 2007)'
_computing_molecular_graphics 'ORTEP-3 (Farrugia, 1997)'
_computing_publication_material 'SHELXL97 (Sheldrick, 2008)'
_computing_structure_refinement 'SHELXL97 (Sheldrick, 2008)'
_computing_structure_solution 'SHELXS97 (Sheldrick, 2008)'
_diffrn_ambient_temperature 293(2)
_diffrn_measured_fraction_theta_full 0.997
_diffrn_measured_fraction_theta_max 0.997
_diffrn_measurement_device_type 'Oxford Diffraction Gemini S Ultra'
_diffrn_measurement_method \w
_diffrn_radiation_monochromator graphite
_diffrn_radiation_source 'Enhance (Mo) X-ray Source'
_diffrn_radiation_type MoK\a
_diffrn_radiation_wavelength 0.71073
_diffrn_reflns_av_R_equivalents 0.0536
_diffrn_reflns_av_sigmaI/netI 0.0723
_diffrn_reflns_limit_h_max 7
_diffrn_reflns_limit_h_min -7
_diffrn_reflns_limit_k_max 5
_diffrn_reflns_limit_k_min -6
_diffrn_reflns_limit_l_max 26
_diffrn_reflns_limit_l_min -26
_diffrn_reflns_number 6118
_diffrn_reflns_theta_full 26.36
_diffrn_reflns_theta_max 26.36
_diffrn_reflns_theta_min 2.86
_diffrn_standards_decay_% 0
_diffrn_standards_interval_count 0
_diffrn_standards_interval_time 0
_diffrn_standards_number 0
_exptl_absorpt_coefficient_mu 0.105
_exptl_absorpt_correction_type none
_exptl_crystal_colour colorless
_exptl_crystal_density_diffrn 1.421
_exptl_crystal_density_method 'not measured'
_exptl_crystal_description block
_exptl_crystal_F_000 296
_exptl_crystal_size_max 0.36
_exptl_crystal_size_mid 0.30
_exptl_crystal_size_min 0.10
_refine_diff_density_max 0.121
_refine_diff_density_min -0.133
_refine_ls_extinction_method none
_refine_ls_goodness_of_fit_ref 1.127
_refine_ls_hydrogen_treatment mixed
_refine_ls_matrix_type full
_refine_ls_number_parameters 194
_refine_ls_number_reflns 1515
_refine_ls_number_restraints 2
_refine_ls_restrained_S_all 1.126
_refine_ls_R_factor_all 0.0933
_refine_ls_R_factor_gt 0.0391
_refine_ls_shift/su_max 0.000
_refine_ls_shift/su_mean 0.000
_refine_ls_structure_factor_coef Fsqd
_refine_ls_weighting_details 'calc w=1/[\s^2^(Fo^2^)+(0.0006P)^2^] where P=(Fo^2^+2Fc^2^)/3'
_refine_ls_weighting_scheme calc
_refine_ls_wR_factor_gt 0.0391
_refine_ls_wR_factor_ref 0.0417
_reflns_number_gt 821
_reflns_number_total 1515
_reflns_threshold_expression I>2\s(I)
_cod_data_source_file xu2566.cif
_cod_data_source_block I
_cod_original_sg_symbol_H-M 'P 21'
_cod_database_code 2222940
_cod_database_fobs_code 2222940

loop_
_symmetry_equiv_pos_as_xyz
'x, y, z'
'-x, y+1/2, -z'

loop_
_atom_site_type_symbol
_atom_site_label
_atom_site_fract_x
_atom_site_fract_y
_atom_site_fract_z
_atom_site_U_iso_or_equiv
_atom_site_adp_type
_atom_site_calc_flag
_atom_site_refinement_flags
_atom_site_occupancy
_atom_site_disorder_assembly
_atom_site_disorder_group
O O4 0.6579(3) 0.2311(5) 0.48448(11) 0.0686(8) Uani d . 1 . .
O O2 0.7928(4) 1.2561(5) 0.25607(9) 0.0691(7) Uani d . 1 . .
N N1 0.8102(5) 0.8270(6) 0.17913(12) 0.0573(8) Uani d D 1 . .
O O3 0.3472(3) 0.2679(5) 0.42342(10) 0.0766(8) Uani d . 1 . .
N N2 0.5421(5) 0.3314(6) 0.44030(13) 0.0566(9) Uani d . 1 . .
C C10 0.8251(5) 0.9283(6) 0.34170(14) 0.0437(9) Uani d . 1 . .
C C14 0.8515(4) 0.6302(6) 0.42748(13) 0.0459(9) Uani d . 1 . .
H H14 0.9301 0.5606 0.4632 0.055 Uiso calc R 1 . .
C C4 0.7716(6) 0.6203(7) 0.13644(14) 0.0511(10) Uani d . 1 . .
C C15 0.9424(4) 0.8237(7) 0.39512(14) 0.0491(9) Uani d . 1 . .
H H15 1.0848 0.8861 0.4090 0.059 Uiso calc R 1 . .
O O1 1.1883(4) 0.7951(6) 0.20507(10) 0.0919(9) Uani d . 1 . .
C C13 0.6412(5) 0.5415(7) 0.40592(15) 0.0398(9) Uani d . 1 . .
C C11 0.6126(5) 0.8330(7) 0.32131(13) 0.0524(10) Uani d . 1 . .
H H11 0.5323 0.9008 0.2856 0.063 Uiso calc R 1 . .
C C8 1.0022(6) 1.1420(7) 0.24713(14) 0.0596(10) Uani d . 1 . .
H H8 1.1214 1.2660 0.2410 0.071 Uiso calc R 1 . .
C C12 0.5216(5) 0.6395(7) 0.35375(14) 0.0530(10) Uani d . 1 . .
H H12 0.3794 0.5755 0.3403 0.064 Uiso calc R 1 . .
C C9 0.9241(5) 1.1506(7) 0.30983(14) 0.0527(10) Uani d . 1 . .
H H9 0.9999 1.2786 0.3382 0.063 Uiso calc R 1 . .
C C5 0.9264(5) 0.5501(8) 0.09757(14) 0.0604(11) Uani d . 1 . .
H H5 1.0639 0.6348 0.0996 0.072 Uiso calc R 1 . .
C C7 1.0093(7) 0.9023(7) 0.20860(15) 0.0618(11) Uani d . 1 . .
C C6 0.8787(6) 0.3529(8) 0.05514(15) 0.0726(12) Uani d . 1 . .
H H6 0.9847 0.3064 0.0285 0.087 Uiso calc R 1 . .
C C3 0.5675(5) 0.4925(8) 0.13414(15) 0.0646(11) Uani d . 1 . .
H H3 0.4623 0.5382 0.1611 0.078 Uiso calc R 1 . .
C C1 0.6773(6) 0.2246(7) 0.05169(15) 0.0703(12) Uani d . 1 . .
H H1 0.6462 0.0918 0.0231 0.084 Uiso calc R 1 . .
C C2 0.5224(5) 0.2959(9) 0.09128(17) 0.0710(11) Uani d . 1 . .
H H2 0.3850 0.2107 0.0892 0.085 Uiso calc R 1 . .
H H4 0.678(3) 0.890(6) 0.1938(12) 0.087(13) Uiso d D 1 . .

loop_
_atom_site_aniso_label
_atom_site_aniso_U_11
_atom_site_aniso_U_22
_atom_site_aniso_U_33
_atom_site_aniso_U_12
_atom_site_aniso_U_13
_atom_site_aniso_U_23
O4 0.0732(16) 0.057(2) 0.0750(16) -0.0043(14) 0.0071(12) 0.0141(15)
O2 0.1047(18) 0.0473(19) 0.0558(15) 0.0221(16) 0.0106(14) -0.0014(16)
N1 0.066(2) 0.061(3) 0.0451(18) 0.019(2) 0.0055(17) -0.004(2)
O3 0.0612(15) 0.070(2) 0.0974(17) -0.0300(15) 0.0046(12) -0.0074(17)
N2 0.062(2) 0.048(3) 0.061(2) -0.0070(19) 0.0153(17) -0.012(2)
C10 0.054(2) 0.040(3) 0.038(2) -0.0007(18) 0.0097(17) -0.0077(19)
C14 0.047(2) 0.045(3) 0.044(2) -0.0014(19) -0.0018(16) -0.003(2)
C4 0.070(2) 0.047(3) 0.036(2) 0.022(2) 0.0045(19) 0.000(2)
C15 0.0508(19) 0.055(3) 0.0412(19) -0.003(2) 0.0016(17) -0.005(2)
O1 0.0763(16) 0.104(2) 0.0930(19) 0.0260(17) -0.0025(14) -0.047(2)
C13 0.047(2) 0.034(3) 0.040(2) -0.0027(17) 0.0094(17) -0.0042(17)
C11 0.054(2) 0.056(3) 0.046(2) 0.012(2) -0.0023(17) -0.001(2)
C8 0.091(3) 0.039(3) 0.050(2) -0.005(2) 0.0143(19) 0.000(2)
C12 0.046(2) 0.061(3) 0.051(2) -0.005(2) 0.0018(18) -0.009(2)
C9 0.074(2) 0.040(3) 0.044(2) 0.003(2) 0.0054(19) -0.007(2)
C5 0.074(2) 0.065(3) 0.044(2) 0.004(2) 0.014(2) -0.009(2)
C7 0.084(3) 0.056(3) 0.046(2) 0.007(2) 0.012(2) 0.004(2)
C6 0.085(3) 0.075(4) 0.058(2) 0.004(3) 0.009(2) -0.012(3)
C3 0.061(2) 0.069(3) 0.064(3) 0.015(2) 0.008(2) 0.008(2)
C1 0.093(3) 0.052(3) 0.062(3) 0.012(3) -0.008(2) -0.004(2)
C2 0.068(3) 0.065(3) 0.077(3) -0.006(2) -0.008(2) 0.004(3)

loop_
_atom_type_symbol
_atom_type_description
_atom_type_scat_dispersion_real
_atom_type_scat_dispersion_imag
_atom_type_scat_source
C C 0.0033 0.0000 'International Tables Vol C Tables 4.2.6.8 and 6.1.1.4'
H H 0.0000 0.0000 'International Tables Vol C Tables 4.2.6.8 and 6.1.1.4'
N N 0.0061 0.0000 'International Tables Vol C Tables 4.2.6.8 and 6.1.1.4'
O O 0.0106 0.0000 'International Tables Vol C Tables 4.2.6.8 and 6.1.1.4'

loop_
_geom_angle_atom_site_label_1
_geom_angle_atom_site_label_2
_geom_angle_atom_site_label_3
_geom_angle_site_symmetry_1
_geom_angle_site_symmetry_3
_geom_angle
_geom_angle_publ_flag
C8 O2 C9 . . 62.22(18) ?
C7 N1 C4 . . 126.9(3) ?
C7 N1 H4 . . 118.2(19) ?
C4 N1 H4 . . 113.5(19) ?
O3 N2 O4 . . 123.5(3) ?
O3 N2 C13 . . 118.0(3) ?
O4 N2 C13 . . 118.5(3) ?
C11 C10 C15 . . 119.0(3) ?
C11 C10 C9 . . 121.5(3) ?
C15 C10 C9 . . 119.4(3) ?
C15 C14 C13 . . 118.3(3) ?
C15 C14 H14 . . 120.8 ?
C13 C14 H14 . . 120.8 ?
C5 C4 C3 . . 120.2(3) ?
C5 C4 N1 . . 121.8(4) ?
C3 C4 N1 . . 118.0(3) ?
C14 C15 C10 . . 120.9(3) ?
C14 C15 H15 . . 119.5 ?
C10 C15 H15 . . 119.5 ?
C12 C13 C14 . . 122.3(3) ?
C12 C13 N2 . . 119.0(3) ?
C14 C13 N2 . . 118.7(3) ?
C12 C11 C10 . . 120.0(3) ?
C12 C11 H11 . . 120.0 ?
C10 C11 H11 . . 120.0 ?
O2 C8 C9 . . 59.50(19) ?
O2 C8 C7 . . 120.0(3) ?
C9 C8 C7 . . 124.1(3) ?
O2 C8 H8 . . 114.1 ?
C9 C8 H8 . . 114.1 ?
C7 C8 H8 . . 114.1 ?
C13 C12 C11 . . 119.4(3) ?
C13 C12 H12 . . 120.3 ?
C11 C12 H12 . . 120.3 ?
O2 C9 C8 . . 58.28(18) ?
O2 C9 C10 . . 117.0(3) ?
C8 C9 C10 . . 125.1(3) ?
O2 C9 H9 . . 114.7 ?
C8 C9 H9 . . 114.7 ?
C10 C9 H9 . . 114.7 ?
C4 C5 C6 . . 119.9(3) ?
C4 C5 H5 . . 120.1 ?
C6 C5 H5 . . 120.1 ?
O1 C7 N1 . . 125.3(4) ?
O1 C7 C8 . . 119.5(4) ?
N1 C7 C8 . . 115.2(3) ?
C1 C6 C5 . . 121.0(3) ?
C1 C6 H6 . . 119.5 ?
C5 C6 H6 . . 119.5 ?
C2 C3 C4 . . 119.1(3) ?
C2 C3 H3 . . 120.4 ?
C4 C3 H3 . . 120.4 ?
C6 C1 C2 . . 118.8(4) ?
C6 C1 H1 . . 120.6 ?
C2 C1 H1 . . 120.6 ?
C1 C2 C3 . . 121.0(4) ?
C1 C2 H2 . . 119.5 ?
C3 C2 H2 . . 119.5 ?

loop_
_geom_bond_atom_site_label_1
_geom_bond_atom_site_label_2
_geom_bond_site_symmetry_2
_geom_bond_distance
_geom_bond_publ_flag
O4 N2 . 1.230(3) ?
O2 C8 . 1.417(3) ?
O2 C9 . 1.435(3) ?
N1 C7 . 1.346(4) ?
N1 C4 . 1.416(4) ?
N1 H4 . 0.940(10) ?
O3 N2 . 1.229(2) ?
N2 C13 . 1.477(4) ?
C10 C11 . 1.391(3) ?
C10 C15 . 1.391(4) ?
C10 C9 . 1.497(4) ?
C14 C15 . 1.368(4) ?
C14 C13 . 1.373(3) ?
C14 H14 . 0.9300 ?
C4 C5 . 1.361(4) ?
C4 C3 . 1.386(4) ?
C15 H15 . 0.9300 ?
O1 C7 . 1.216(3) ?
C13 C12 . 1.364(3) ?
C11 C12 . 1.369(4) ?
C11 H11 . 0.9300 ?
C8 C9 . 1.474(4) ?
C8 C7 . 1.499(4) ?
C8 H8 . 0.9800 ?
C12 H12 . 0.9300 ?
C9 H9 . 0.9800 ?
C5 C6 . 1.381(4) ?
C5 H5 . 0.9300 ?
C6 C1 . 1.371(4) ?
C6 H6 . 0.9300 ?
C3 C2 . 1.383(5) ?
C3 H3 . 0.9300 ?
C1 C2 . 1.374(4) ?
C1 H1 . 0.9300 ?
C2 H2 . 0.9300 ?

loop_
_geom_hbond_atom_site_label_D
_geom_hbond_atom_site_label_H
_geom_hbond_atom_site_label_A
_geom_hbond_site_symmetry_A
_geom_hbond_distance_DH
_geom_hbond_distance_HA
_geom_hbond_distance_DA
_geom_hbond_angle_DHA
C3 H3 O1 1_455 0.93 2.39 3.267(4) 158.2
C15 H15 O3 1_665 0.93 2.53 3.353(4) 148.0

loop_
_geom_torsion_atom_site_label_1
_geom_torsion_atom_site_label_2
_geom_torsion_atom_site_label_3
_geom_torsion_atom_site_label_4
_geom_torsion_site_symmetry_1
_geom_torsion_site_symmetry_2
_geom_torsion_site_symmetry_3
_geom_torsion_site_symmetry_4
_geom_torsion
_geom_torsion_publ_flag
C7 N1 C4 C5 . . . . -32.3(5) ?
C7 N1 C4 C3 . . . . 149.1(3) ?
C13 C14 C15 C10 . . . . 0.0(4) ?
C11 C10 C15 C14 . . . . -0.1(4) ?
C9 C10 C15 C14 . . . . 176.2(3) ?
C15 C14 C13 C12 . . . . 0.0(4) ?
C15 C14 C13 N2 . . . . 179.6(3) ?
O3 N2 C13 C12 . . . . -6.0(4) ?
O4 N2 C13 C12 . . . . 174.6(3) ?
O3 N2 C13 C14 . . . . 174.4(3) ?
O4 N2 C13 C14 . . . . -5.1(4) ?
C15 C10 C11 C12 . . . . 0.1(4) ?
C9 C10 C11 C12 . . . . -176.1(3) ?
C9 O2 C8 C7 . . . . 114.3(4) ?
C14 C13 C12 C11 . . . . 0.1(4) ?
N2 C13 C12 C11 . . . . -179.6(3) ?
C10 C11 C12 C13 . . . . -0.1(4) ?
C8 O2 C9 C10 . . . . -116.3(3) ?
C7 C8 C9 O2 . . . . -107.6(4) ?
O2 C8 C9 C10 . . . . 102.6(3) ?
C7 C8 C9 C10 . . . . -4.9(6) ?
C11 C10 C9 O2 . . . . -1.9(4) ?
C15 C10 C9 O2 . . . . -178.1(3) ?
C11 C10 C9 C8 . . . . -70.6(4) ?
C15 C10 C9 C8 . . . . 113.2(4) ?
C3 C4 C5 C6 . . . . 0.8(5) ?
N1 C4 C5 C6 . . . . -177.8(3) ?
C4 N1 C7 O1 . . . . -3.5(5) ?
C4 N1 C7 C8 . . . . 175.0(3) ?
O2 C8 C7 O1 . . . . -174.5(3) ?
C9 C8 C7 O1 . . . . -103.0(4) ?
O2 C8 C7 N1 . . . . 6.9(4) ?
C9 C8 C7 N1 . . . . 78.4(4) ?
C4 C5 C6 C1 . . . . -0.4(5) ?
C5 C4 C3 C2 . . . . -1.0(5) ?
N1 C4 C3 C2 . . . . 177.7(3) ?
C5 C6 C1 C2 . . . . 0.1(5) ?
C6 C1 C2 C3 . . . . -0.3(5) ?
C4 C3 C2 C1 . . . . 0.7(5) ?

loop_
_cod_related_entry_id
_cod_related_entry_database
_cod_related_entry_code
1 ChemSpider 24742967
